data_4104395
loop_
_publ_author_name
'Jorge Garc\'ia-Fortanet'
'Florian Kessler'
'Stephen L. Buchwald'

_publ_section_title
;
 Palladium-Catalyzed Asymmetric Dearomatization of Naphthalene Derivatives
;
_journal_name_full 'Journal of the American Chemical Society'
_journal_page_first 6676
_journal_page_last 6677
_journal_paper_doi 10.1021/ja9025193
_journal_volume 131
_journal_year 2009
_chemical_absolute_configuration ad
_chemical_formula_sum 'C25 H22 Br N'
_chemical_formula_weight 416.35
_chemical_name_systematic
; 
 ? 
;
_space_group_IT_number 19
_symmetry_cell_setting orthorhombic
_symmetry_space_group_name_Hall 'P 2ac 2ab'
_symmetry_space_group_name_H-M 'P 21 21 21'
_atom_sites_solution_hydrogens geom
_atom_sites_solution_primary direct
_atom_sites_solution_secondary difmap
_audit_creation_method SHELXL-97
_cell_angle_alpha 90.00
_cell_angle_beta 90.00
_cell_angle_gamma 90.00
_cell_formula_units_Z 4
_cell_length_a 9.6774(7)
_cell_length_b 11.5225(8)
_cell_length_c 17.5094(13)
_cell_measurement_reflns_used 9945
_cell_measurement_temperature 100(2)
_cell_measurement_theta_max 30.60
_cell_measurement_theta_min 2.33
_cell_volume 1952.4(2)
_computing_cell_refinement 'SAINT 7.46A (Bruker-AXS, 2008)'
_computing_data_collection 'APEX2 3.0 (Bruker-AXS, 2008)'
_computing_data_reduction 'SAINT 7.46A (Bruker-AXS, 2008)'
_computing_molecular_graphics 'Bruker SHELXTL'
_computing_publication_material 'Bruker SHELXTL'
_computing_structure_refinement 'SHELXL-97 (Sheldrick, 2008)'
_computing_structure_solution 'SHELXS-97 (Sheldrick, 2008)'
_diffrn_ambient_temperature 100(2)
_diffrn_detector_area_resol_mean 8.3
_diffrn_measured_fraction_theta_full 0.999
_diffrn_measured_fraction_theta_max 0.999
_diffrn_measurement_device_type 'Bruker Smart APEX CCD'
_diffrn_measurement_method 'omega and phi scans'
_diffrn_radiation_monochromator graphite
_diffrn_radiation_source 'fine-focus sealed tube'
_diffrn_radiation_type MoK\a
_diffrn_radiation_wavelength 0.71073
_diffrn_reflns_av_R_equivalents 0.0349
_diffrn_reflns_av_sigmaI/netI 0.0248
_diffrn_reflns_limit_h_max 13
_diffrn_reflns_limit_h_min -13
_diffrn_reflns_limit_k_max 16
_diffrn_reflns_limit_k_min -16
_diffrn_reflns_limit_l_max 24
_diffrn_reflns_limit_l_min -24
_diffrn_reflns_number 52794
_diffrn_reflns_theta_full 30.03
_diffrn_reflns_theta_max 30.03
_diffrn_reflns_theta_min 2.12
_exptl_absorpt_coefficient_mu 2.114
_exptl_absorpt_correction_T_max 0.6200
_exptl_absorpt_correction_T_min 0.4633
_exptl_absorpt_correction_type multi-scan
_exptl_absorpt_process_details 'SADABS (Sheldrick, 2008)'
_exptl_crystal_colour colourless
_exptl_crystal_density_diffrn 1.416
_exptl_crystal_density_method 'not measured'
_exptl_crystal_description block
_exptl_crystal_F_000 856
_exptl_crystal_size_max 0.43
_exptl_crystal_size_mid 0.25
_exptl_crystal_size_min 0.25
_refine_diff_density_max 0.550
_refine_diff_density_min -0.205
_refine_diff_density_rms 0.060
_refine_ls_abs_structure_details 'Flack H D (1983), Acta Cryst. A39, 876-881'
_refine_ls_abs_structure_Flack 0.001(5)
_refine_ls_extinction_method none
_refine_ls_goodness_of_fit_ref 1.037
_refine_ls_hydrogen_treatment constr
_refine_ls_matrix_type full
_refine_ls_number_parameters 246
_refine_ls_number_reflns 5697
_refine_ls_number_restraints 0
_refine_ls_restrained_S_all 1.037
_refine_ls_R_factor_all 0.0264
_refine_ls_R_factor_gt 0.0237
_refine_ls_shift/su_max 0.002
_refine_ls_shift/su_mean 0.000
_refine_ls_structure_factor_coef Fsqd
_refine_ls_weighting_details 'calc w=1/[\s^2^(Fo^2^)+(0.0373P)^2^+0.2805P] where P=(Fo^2^+2Fc^2^)/3'
_refine_ls_weighting_scheme calc
_refine_ls_wR_factor_gt 0.0608
_refine_ls_wR_factor_ref 0.0620
_reflns_number_gt 5344
_reflns_number_total 5697
_reflns_threshold_expression >2sigma(I)
_cod_data_source_file ja9025193_si_002.cif
_cod_data_source_block 09082
_cod_database_code 4104395

loop_
_symmetry_equiv_pos_as_xyz
'x, y, z'
'-x+1/2, -y, z+1/2'
'-x, y+1/2, -z+1/2'
'x+1/2, -y+1/2, -z'

loop_
_atom_site_label
_atom_site_type_symbol
_atom_site_fract_x
_atom_site_fract_y
_atom_site_fract_z
_atom_site_U_iso_or_equiv
_atom_site_adp_type
_atom_site_occupancy
_atom_site_symmetry_multiplicity
_atom_site_calc_flag
_atom_site_refinement_flags
Br1 Br 0.499541(17) 0.840634(11) 1.068047(7) 0.01949(4) Uani 1 1 d .
N1 N 0.57079(12) 0.74529(10) 0.67738(7) 0.0138(2) Uani 1 1 d .
C1 C 0.65267(14) 0.69396(11) 0.61240(8) 0.0129(2) Uani 1 1 d .
C2 C 0.78622(15) 0.64141(12) 0.64369(8) 0.0150(3) Uani 1 1 d .
C3 C 0.80101(16) 0.52254(13) 0.65591(9) 0.0187(3) Uani 1 1 d .
H3 H 0.7275 0.4717 0.6427 0.022 Uiso 1 1 calc R
C4 C 0.92228(18) 0.47687(14) 0.68732(10) 0.0247(3) Uani 1 1 d .
H4 H 0.9311 0.3955 0.6948 0.030 Uiso 1 1 calc R
C5 C 1.02994(16) 0.55066(15) 0.70769(10) 0.0259(4) Uani 1 1 d .
H5 H 1.1112 0.5202 0.7306 0.031 Uiso 1 1 calc R
C6 C 1.01802(16) 0.66907(14) 0.69432(9) 0.0218(3) Uani 1 1 d .
H6 H 1.0920 0.7193 0.7076 0.026 Uiso 1 1 calc R
C7 C 0.89747(15) 0.71529(13) 0.66122(8) 0.0161(3) Uani 1 1 d .
C8 C 0.89190(15) 0.83766(13) 0.63954(8) 0.0173(3) Uani 1 1 d .
H8 H 0.9597 0.8895 0.6589 0.021 Uiso 1 1 calc R
C9 C 0.79377(15) 0.87826(12) 0.59313(8) 0.0156(3) Uani 1 1 d .
H9 H 0.7976 0.9577 0.5788 0.019 Uiso 1 1 calc R
C10 C 0.67642(14) 0.80498(11) 0.56188(8) 0.0131(2) Uani 1 1 d .
C11 C 0.54362(14) 0.87195(12) 0.57666(8) 0.0135(3) Uani 1 1 d .
C12 C 0.47882(16) 0.95733(11) 0.53468(8) 0.0162(3) Uani 1 1 d .
H12 H 0.5154 0.9812 0.4868 0.019 Uiso 1 1 calc R
C13 C 0.35779(15) 1.00856(12) 0.56370(9) 0.0175(3) Uani 1 1 d .
H13 H 0.3116 1.0673 0.5355 0.021 Uiso 1 1 calc R
C14 C 0.30587(16) 0.97256(13) 0.63426(9) 0.0174(3) Uani 1 1 d .
H14 H 0.2252 1.0087 0.6539 0.021 Uiso 1 1 calc R
C15 C 0.36954(15) 0.88458(12) 0.67677(9) 0.0162(3) Uani 1 1 d .
H15 H 0.3324 0.8596 0.7242 0.019 Uiso 1 1 calc R
C16 C 0.48964(16) 0.83490(10) 0.64687(7) 0.0138(2) Uani 1 1 d .
C17 C 0.56430(15) 0.60508(12) 0.56927(9) 0.0165(3) Uani 1 1 d .
H17A H 0.5338 0.5444 0.6047 0.025 Uiso 1 1 calc R
H17B H 0.6192 0.5701 0.5283 0.025 Uiso 1 1 calc R
H17C H 0.4835 0.6439 0.5473 0.025 Uiso 1 1 calc R
C18 C 0.70300(16) 0.78022(12) 0.47712(8) 0.0160(3) Uani 1 1 d .
H18A H 0.7212 0.8533 0.4503 0.024 Uiso 1 1 calc R
H18B H 0.6216 0.7427 0.4548 0.024 Uiso 1 1 calc R
H18C H 0.7832 0.7288 0.4720 0.024 Uiso 1 1 calc R
C19 C 0.50775(18) 0.66812(11) 0.73306(7) 0.0161(2) Uani 1 1 d .
H19A H 0.5615 0.5951 0.7354 0.019 Uiso 1 1 calc R
H19B H 0.4130 0.6486 0.7161 0.019 Uiso 1 1 calc R
C20 C 0.50117(18) 0.72103(10) 0.81214(7) 0.0151(2) Uani 1 1 d .
C21 C 0.61000(16) 0.78759(13) 0.84060(9) 0.0173(3) Uani 1 1 d .
H21 H 0.6855 0.8064 0.8082 0.021 Uiso 1 1 calc R
C22 C 0.60944(16) 0.82699(12) 0.91607(9) 0.0178(3) Uani 1 1 d .
H22 H 0.6835 0.8728 0.9351 0.021 Uiso 1 1 calc R
C23 C 0.4987(2) 0.79799(11) 0.96278(7) 0.0164(2) Uani 1 1 d .
C24 C 0.38611(16) 0.73678(13) 0.93482(9) 0.0189(3) Uani 1 1 d .
H24 H 0.3090 0.7211 0.9667 0.023 Uiso 1 1 calc R
C25 C 0.38770(16) 0.69866(13) 0.85934(9) 0.0187(3) Uani 1 1 d .
H25 H 0.3108 0.6570 0.8397 0.022 Uiso 1 1 calc R

loop_
_atom_site_aniso_label
_atom_site_aniso_U_11
_atom_site_aniso_U_22
_atom_site_aniso_U_33
_atom_site_aniso_U_23
_atom_site_aniso_U_13
_atom_site_aniso_U_12
Br1 0.02014(7) 0.02262(7) 0.01570(7) -0.00136(4) 0.00090(7) 0.00256(7)
N1 0.0150(6) 0.0136(5) 0.0128(5) 0.0013(4) 0.0026(4) 0.0017(4)
C1 0.0141(6) 0.0127(5) 0.0121(6) -0.0007(4) 0.0012(5) 0.0002(5)
C2 0.0149(6) 0.0184(7) 0.0116(6) 0.0005(5) 0.0016(5) 0.0028(5)
C3 0.0204(7) 0.0180(6) 0.0177(7) 0.0027(5) 0.0032(6) 0.0023(6)
C4 0.0266(8) 0.0232(7) 0.0242(8) 0.0092(6) 0.0048(6) 0.0085(6)
C5 0.0194(9) 0.0360(8) 0.0225(8) 0.0108(6) 0.0007(6) 0.0091(6)
C6 0.0162(8) 0.0303(7) 0.0190(7) 0.0025(5) -0.0024(6) 0.0026(6)
C7 0.0148(6) 0.0210(7) 0.0125(6) 0.0003(5) 0.0002(5) 0.0012(5)
C8 0.0158(6) 0.0188(6) 0.0174(7) -0.0038(5) 0.0003(5) -0.0037(5)
C9 0.0158(7) 0.0140(6) 0.0170(7) -0.0020(5) 0.0013(5) -0.0023(5)
C10 0.0134(6) 0.0133(5) 0.0127(6) -0.0002(5) -0.0001(5) -0.0005(5)
C11 0.0133(6) 0.0129(5) 0.0142(6) -0.0020(5) -0.0004(5) -0.0012(4)
C12 0.0183(8) 0.0141(6) 0.0161(6) -0.0004(4) -0.0019(5) -0.0013(5)
C13 0.0166(6) 0.0140(6) 0.0220(7) -0.0003(5) -0.0040(6) 0.0015(5)
C14 0.0153(6) 0.0163(6) 0.0206(7) -0.0049(5) -0.0019(6) 0.0025(5)
C15 0.0161(7) 0.0168(6) 0.0158(7) -0.0026(5) -0.0001(5) -0.0003(5)
C16 0.0140(6) 0.0133(5) 0.0140(5) -0.0022(4) -0.0019(6) -0.0009(6)
C17 0.0167(6) 0.0136(6) 0.0192(7) -0.0027(5) 0.0001(6) -0.0020(5)
C18 0.0167(7) 0.0182(6) 0.0133(6) -0.0006(5) 0.0014(5) 0.0006(5)
C19 0.0177(6) 0.0163(5) 0.0143(5) 0.0019(4) 0.0020(6) -0.0023(7)
C20 0.0156(6) 0.0155(5) 0.0141(5) 0.0032(4) 0.0019(7) 0.0028(6)
C21 0.0144(6) 0.0191(7) 0.0184(7) 0.0038(5) 0.0025(5) 0.0008(5)
C22 0.0162(7) 0.0170(6) 0.0201(7) 0.0024(5) -0.0013(5) -0.0002(5)
C23 0.0182(6) 0.0160(5) 0.0149(6) 0.0017(4) -0.0004(7) 0.0029(7)
C24 0.0152(6) 0.0232(7) 0.0182(7) 0.0025(6) 0.0034(6) 0.0001(5)
C25 0.0157(7) 0.0209(7) 0.0195(7) 0.0025(5) 0.0010(6) -0.0014(5)

loop_
_atom_type_symbol
_atom_type_description
_atom_type_scat_dispersion_real
_atom_type_scat_dispersion_imag
_atom_type_scat_source
C C 0.0033 0.0016 'International Tables Vol C Tables 4.2.6.8 and 6.1.1.4'
H H 0.0000 0.0000 'International Tables Vol C Tables 4.2.6.8 and 6.1.1.4'
N N 0.0061 0.0033 'International Tables Vol C Tables 4.2.6.8 and 6.1.1.4'
Br Br -0.2901 2.4595 'International Tables Vol C Tables 4.2.6.8 and 6.1.1.4'

loop_
_geom_angle_atom_site_label_1
_geom_angle_atom_site_label_2
_geom_angle_atom_site_label_3
_geom_angle
C16 N1 C19 118.07(12)
C16 N1 C1 107.19(11)
C19 N1 C1 119.14(11)
N1 C1 C2 109.22(11)
N1 C1 C17 109.92(11)
C2 C1 C17 112.55(11)
N1 C1 C10 100.51(10)
C2 C1 C10 113.60(11)
C17 C1 C10 110.36(11)
C3 C2 C7 118.87(13)
C3 C2 C1 122.08(13)
C7 C2 C1 119.05(12)
C2 C3 C4 121.08(15)
C2 C3 H3 119.5
C4 C3 H3 119.5
C5 C4 C3 119.95(15)
C5 C4 H4 120.0
C3 C4 H4 120.0
C6 C5 C4 119.66(14)
C6 C5 H5 120.2
C4 C5 H5 120.2
C5 C6 C7 120.66(15)
C5 C6 H6 119.7
C7 C6 H6 119.7
C2 C7 C6 119.70(13)
C2 C7 C8 119.94(13)
C6 C7 C8 120.18(14)
C9 C8 C7 121.52(13)
C9 C8 H8 119.2
C7 C8 H8 119.2
C8 C9 C10 123.85(13)
C8 C9 H9 118.1
C10 C9 H9 118.1
C9 C10 C11 106.78(11)
C9 C10 C18 109.09(12)
C11 C10 C18 113.63(12)
C9 C10 C1 111.06(12)
C11 C10 C1 101.16(11)
C18 C10 C1 114.70(11)
C12 C11 C16 121.00(13)
C12 C11 C10 130.95(13)
C16 C11 C10 108.03(12)
C11 C12 C13 119.05(13)
C11 C12 H12 120.5
C13 C12 H12 120.5
C14 C13 C12 119.63(13)
C14 C13 H13 120.2
C12 C13 H13 120.2
C13 C14 C15 121.79(14)
C13 C14 H14 119.1
C15 C14 H14 119.1
C16 C15 C14 117.60(13)
C16 C15 H15 121.2
C14 C15 H15 121.2
C15 C16 C11 120.91(13)
C15 C16 N1 128.63(13)
C11 C16 N1 110.45(12)
C1 C17 H17A 109.5
C1 C17 H17B 109.5
H17A C17 H17B 109.5
C1 C17 H17C 109.5
H17A C17 H17C 109.5
H17B C17 H17C 109.5
C10 C18 H18A 109.5
C10 C18 H18B 109.5
H18A C18 H18B 109.5
C10 C18 H18C 109.5
H18A C18 H18C 109.5
H18B C18 H18C 109.5
N1 C19 C20 112.62(11)
N1 C19 H19A 109.1
C20 C19 H19A 109.1
N1 C19 H19B 109.1
C20 C19 H19B 109.1
H19A C19 H19B 107.8
C21 C20 C25 118.90(12)
C21 C20 C19 121.08(14)
C25 C20 C19 119.94(14)
C20 C21 C22 120.90(14)
C20 C21 H21 119.5
C22 C21 H21 119.5
C23 C22 C21 118.80(14)
C23 C22 H22 120.6
C21 C22 H22 120.6
C24 C23 C22 121.37(13)
C24 C23 Br1 118.37(12)
C22 C23 Br1 120.26(12)
C23 C24 C25 119.11(14)
C23 C24 H24 120.4
C25 C24 H24 120.4
C24 C25 C20 120.75(14)
C24 C25 H25 119.6
C20 C25 H25 119.6

loop_
_geom_bond_atom_site_label_1
_geom_bond_atom_site_label_2
_geom_bond_distance
Br1 C23 1.9076(13)
N1 C16 1.4031(17)
N1 C19 1.4537(17)
N1 C1 1.5074(18)
C1 C2 1.529(2)
C1 C17 1.5331(19)
C1 C10 1.5722(19)
C2 C3 1.394(2)
C2 C7 1.406(2)
C3 C4 1.399(2)
C3 H3 0.9500
C4 C5 1.391(3)
C4 H4 0.9500
C5 C6 1.389(2)
C5 H5 0.9500
C6 C7 1.407(2)
C6 H6 0.9500
C7 C8 1.461(2)
C8 C9 1.335(2)
C8 H8 0.9500
C9 C10 1.5173(19)
C9 H9 0.9500
C10 C11 1.5212(19)
C10 C18 1.533(2)
C11 C12 1.379(2)
C11 C16 1.4023(19)
C12 C13 1.407(2)
C12 H12 0.9500
C13 C14 1.397(2)
C13 H13 0.9500
C14 C15 1.401(2)
C14 H14 0.9500
C15 C16 1.397(2)
C15 H15 0.9500
C17 H17A 0.9800
C17 H17B 0.9800
C17 H17C 0.9800
C18 H18A 0.9800
C18 H18B 0.9800
C18 H18C 0.9800
C19 C20 1.5143(18)
C19 H19A 0.9900
C19 H19B 0.9900
C20 C21 1.395(2)
C20 C25 1.398(2)
C21 C22 1.397(2)
C21 H21 0.9500
C22 C23 1.389(2)
C22 H22 0.9500
C23 C24 1.387(2)
C24 C25 1.393(2)
C24 H24 0.9500
C25 H25 0.9500
